data_2223556
loop_
_publ_author_name
'Gayathri, P.'
'Ilango, S. S.'
'Ponnuswamy, S.'
'Thiruvalluvar, A.'
'Butcher, R. J.'

_publ_section_title
;
 3,3-Dimethyl-<i>cis</i>-2,6-di-<i>p</i>-tolylpiperidin-4-one
;
_journal_coeditor_code SJ2644
_journal_issue 10
_journal_name_full 'Acta Crystallographica Section E'
_journal_page_first o2445
_journal_paper_doi 10.1107/S160053680903579X
_journal_volume 65
_journal_year 2009
_chemical_formula_iupac 'C21 H25 N O'
_chemical_formula_moiety 'C21 H25 N O'
_chemical_formula_structural 'C21 H25 N O'
_chemical_formula_sum 'C21 H25 N O'
_chemical_formula_weight 307.42
_chemical_melting_point 389.0(10)
_chemical_name_common piperidin-4-one
_chemical_name_systematic
;
3,3-Dimethyl-<i>cis</i>-2,6-di-<i>p</i>-tolylpiperidin-4-one
;
_space_group_IT_number 33
_symmetry_cell_setting orthorhombic
_symmetry_space_group_name_Hall 'P 2c -2n'
_symmetry_space_group_name_H-M 'P n a 21'
_atom_sites_solution_hydrogens geom
_atom_sites_solution_primary direct
_atom_sites_solution_secondary difmap
_cell_angle_alpha 90
_cell_angle_beta 90
_cell_angle_gamma 90
_cell_formula_units_Z 4
_cell_length_a 12.9576(3)
_cell_length_b 22.6153(5)
_cell_length_c 5.96000(10)
_cell_measurement_reflns_used 3875
_cell_measurement_temperature 110(2)
_cell_measurement_theta_max 73.9559
_cell_measurement_theta_min 5.1781
_cell_volume 1746.52(6)
_computing_cell_refinement 'CrysAlis Pro (Oxford Diffraction, 2009)'
_computing_data_collection 'CrysAlis Pro (Oxford Diffraction, 2009)'
_computing_data_reduction 'CrysAlis Pro (Oxford Diffraction, 2009)'
_computing_molecular_graphics 'ORTEP-3 (Farrugia, 1997)'
_computing_publication_material 'PLATON (Spek, 2009)'
_computing_structure_refinement 'SHELXL97 (Sheldrick, 2008)'
_computing_structure_solution 'SHELXS97 (Sheldrick, 2008)'
_diffrn_ambient_temperature 110(2)
_diffrn_detector_area_resol_mean 10.5081
_diffrn_measured_fraction_theta_full 0.978
_diffrn_measured_fraction_theta_max 0.978
_diffrn_measurement_device_type 'Oxford Diffraction Xcalibur diffractometer with a Ruby Gemini detector'
_diffrn_measurement_method \w
_diffrn_radiation_monochromator graphite
_diffrn_radiation_source 'fine-focus sealed tube'
_diffrn_radiation_type CuK\a
_diffrn_radiation_wavelength 1.54184
_diffrn_reflns_av_R_equivalents 0.0176
_diffrn_reflns_av_sigmaI/netI 0.0152
_diffrn_reflns_limit_h_max 8
_diffrn_reflns_limit_h_min -16
_diffrn_reflns_limit_k_max 16
_diffrn_reflns_limit_k_min -27
_diffrn_reflns_limit_l_max 7
_diffrn_reflns_limit_l_min -6
_diffrn_reflns_number 4198
_diffrn_reflns_theta_full 74.08
_diffrn_reflns_theta_max 74.08
_diffrn_reflns_theta_min 5.19
_diffrn_standards_decay_% 0
_diffrn_standards_interval_count 0
_diffrn_standards_interval_time 0
_diffrn_standards_number 0
_exptl_absorpt_coefficient_mu 0.545
_exptl_absorpt_correction_T_max 1.00000
_exptl_absorpt_correction_T_min 0.66524
_exptl_absorpt_correction_type multi-scan
_exptl_absorpt_process_details '(CrysAlis Pro; Oxford Diffraction, 2009)'
_exptl_crystal_colour colourless
_exptl_crystal_density_diffrn 1.169
_exptl_crystal_density_method 'Not Measured'
_exptl_crystal_description rectangular-plate
_exptl_crystal_F_000 664
_exptl_crystal_size_max 0.51
_exptl_crystal_size_mid 0.34
_exptl_crystal_size_min 0.12
_refine_diff_density_max 0.255
_refine_diff_density_min -0.240
_refine_ls_extinction_method none
_refine_ls_goodness_of_fit_ref 1.044
_refine_ls_hydrogen_treatment mixed
_refine_ls_matrix_type full
_refine_ls_number_parameters 216
_refine_ls_number_reflns 1914
_refine_ls_number_restraints 1
_refine_ls_R_factor_all 0.0397
_refine_ls_R_factor_gt 0.0385
_refine_ls_shift/su_max 0.001
_refine_ls_shift/su_max_lt 0.001
_refine_ls_shift/su_mean 0.000
_refine_ls_structure_factor_coef Fsqd
_refine_ls_weighting_details 'calc w=1/[\s^2^(Fo^2^)+(0.0807P)^2^+0.2385P] where P=(Fo^2^+2Fc^2^)/3'
_refine_ls_weighting_scheme calc
_refine_ls_wR_factor_gt 0.1047
_refine_ls_wR_factor_ref 0.1055
_reflns_number_gt 1859
_reflns_number_total 1914
_reflns_threshold_expression I>2\s(I)
_cod_data_source_file sj2644.cif
_cod_data_source_block I
_cod_depositor_comments
;
The following automatic conversions were performed:
'_symmetry_cell_setting' value 'Orthorhombic' changed to 'orthorhombic'
according to '/home/saulius/struct/CIF-dictionaries/cif_core.dic'
dictionary named 'cif_core.dic' version 2.4.1 from 2010-06-29.

Automatic conversion script
Id: cif_fix_enum 1527 2010-12-29 10:47:43Z saulius 

The following automatic conversions were performed:

'_symmetry_cell_setting' value 'Orthorhombic' changed to
'orthorhombic' according to
/home/saulius/struct/CIF-dictionaries/cif_core.dic dictionary named
'cif_core.dic' version 2.4.1 from 2010-06-29.

Automatic conversion script
Id: cif_fix_values 1715 2011-07-08 13:25:40Z adriana 
;
_cod_database_code 2223556
_cod_database_fobs_code 2223556

loop_
_symmetry_equiv_pos_site_id
_symmetry_equiv_pos_as_xyz
1 x,y,z
2 -x,-y,1/2+z
3 1/2-x,1/2+y,1/2+z
4 1/2+x,1/2-y,z

loop_
_atom_site_aniso_label
_atom_site_aniso_U_11
_atom_site_aniso_U_22
_atom_site_aniso_U_33
_atom_site_aniso_U_12
_atom_site_aniso_U_13
_atom_site_aniso_U_23
O4 0.0233(6) 0.0338(7) 0.0279(7) 0.0004(5) 0.0018(6) 0.0032(6)
N1 0.0197(7) 0.0216(8) 0.0258(8) -0.0004(5) 0.0003(7) 0.0018(7)
C2 0.0223(8) 0.0218(8) 0.0192(9) -0.0003(6) -0.0006(7) -0.0001(7)
C3 0.0201(8) 0.0253(9) 0.0238(10) 0.0003(7) -0.0005(7) 0.0015(8)
C4 0.0215(8) 0.0270(8) 0.0233(9) -0.0013(7) -0.0022(8) -0.0006(8)
C5 0.0240(8) 0.0234(9) 0.0370(11) -0.0022(7) 0.0040(8) 0.0027(8)
C6 0.0256(9) 0.0220(8) 0.0231(9) 0.0003(7) 0.0014(7) 0.0001(7)
C12 0.0374(10) 0.0292(9) 0.0390(12) -0.0069(8) 0.0044(10) 0.0088(10)
C16 0.0349(10) 0.0258(9) 0.0419(13) 0.0039(7) 0.0066(10) 0.0033(9)
C21 0.0199(8) 0.0218(8) 0.0222(9) 0.0011(6) -0.0017(7) 0.0022(8)
C22 0.0247(8) 0.0249(9) 0.0229(9) 0.0009(6) -0.0008(8) -0.0023(8)
C23 0.0285(8) 0.0196(8) 0.0297(10) -0.0008(7) -0.0045(8) -0.0002(8)
C24 0.0234(8) 0.0242(8) 0.0302(10) -0.0009(7) -0.0015(8) 0.0065(8)
C25 0.0260(9) 0.0284(9) 0.0232(9) 0.0017(7) 0.0017(8) 0.0012(8)
C26 0.0238(8) 0.0207(8) 0.0245(9) 0.0006(6) -0.0002(8) -0.0011(8)
C31 0.0261(9) 0.0365(10) 0.0232(9) -0.0027(8) -0.0045(8) 0.0023(9)
C32 0.0263(9) 0.0251(9) 0.0370(11) 0.0023(7) 0.0033(8) 0.0027(9)
C61 0.0242(8) 0.0218(8) 0.0242(10) -0.0022(7) 0.0047(8) 0.0032(8)
C62 0.0330(9) 0.0271(9) 0.0243(10) 0.0007(7) -0.0023(9) 0.0037(9)
C63 0.0388(10) 0.0257(9) 0.0257(10) -0.0011(8) 0.0019(9) -0.0023(8)
C64 0.0260(8) 0.0229(9) 0.0344(11) -0.0018(7) 0.0069(8) 0.0037(9)
C65 0.0301(9) 0.0284(9) 0.0270(10) 0.0000(7) 0.0009(8) 0.0085(8)
C66 0.0315(10) 0.0284(9) 0.0226(9) -0.0016(8) 0.0013(8) 0.0008(8)

loop_
_atom_site_type_symbol
_atom_site_label
_atom_site_fract_x
_atom_site_fract_y
_atom_site_fract_z
_atom_site_U_iso_or_equiv
_atom_site_thermal_displace_type
_atom_site_calc_flag
_atom_site_refinement_flags
_atom_site_occupancy
O O4 0.56853(10) 0.24999(6) -0.0992(3) 0.0283(4) Uani d . 1.000
N N1 0.27975(12) 0.27483(7) 0.1089(3) 0.0224(4) Uani d . 1.000
C C2 0.31792(13) 0.21482(8) 0.0700(3) 0.0211(5) Uani d . 1.000
C C3 0.43464(13) 0.21033(8) 0.1375(3) 0.0231(5) Uani d . 1.000
C C4 0.49127(14) 0.25941(8) 0.0097(4) 0.0239(5) Uani d . 1.000
C C5 0.44461(14) 0.32042(8) 0.0236(4) 0.0281(5) Uani d . 1.000
C C6 0.32911(14) 0.31839(8) -0.0373(3) 0.0236(5) Uani d . 1.000
C C12 0.04818(17) 0.04740(9) 0.5387(4) 0.0352(6) Uani d . 1.000
C C16 0.11057(17) 0.54217(9) 0.0765(4) 0.0342(6) Uani d . 1.000
C C21 0.24918(13) 0.17115(8) 0.1927(3) 0.0213(5) Uani d . 1.000
C C22 0.22517(14) 0.11643(8) 0.0988(4) 0.0242(5) Uani d . 1.000
C C23 0.16130(14) 0.07669(8) 0.2094(4) 0.0259(5) Uani d . 1.000
C C24 0.11876(14) 0.09021(8) 0.4177(4) 0.0259(5) Uani d . 1.000
C C25 0.14229(15) 0.14503(8) 0.5111(4) 0.0259(5) Uani d . 1.000
C C26 0.20649(14) 0.18499(8) 0.4018(4) 0.0230(5) Uani d . 1.000
C C31 0.45077(15) 0.22090(9) 0.3902(4) 0.0286(5) Uani d . 1.000
C C32 0.47915(15) 0.15041(8) 0.0708(4) 0.0295(6) Uani d . 1.000
C C61 0.27612(14) 0.37750(8) -0.0106(3) 0.0234(5) Uani d . 1.000
C C62 0.27803(15) 0.40730(9) 0.1934(4) 0.0281(5) Uani d . 1.000
C C63 0.22477(17) 0.46020(9) 0.2216(4) 0.0301(6) Uani d . 1.000
C C64 0.16765(15) 0.48444(8) 0.0463(4) 0.0278(5) Uani d . 1.000
C C65 0.16612(16) 0.45467(9) -0.1565(4) 0.0285(5) Uani d . 1.000
C C66 0.21927(15) 0.40169(9) -0.1854(4) 0.0275(5) Uani d . 1.000
H H1 0.216(2) 0.2763(10) 0.077(5) 0.023(6) Uiso d . 1.000
H H2 0.31246 0.20644 -0.09429 0.0253 Uiso calc R 1.000
H H5A 0.48115 0.34728 -0.08076 0.0338 Uiso calc R 1.000
H H5B 0.45294 0.33610 0.17764 0.0338 Uiso calc R 1.000
H H6 0.32193 0.30512 -0.19655 0.0283 Uiso calc R 1.000
H H12A -0.02240 0.05189 0.48213 0.0528 Uiso calc R 1.000
H H12B 0.04947 0.05577 0.70001 0.0528 Uiso calc R 1.000
H H12C 0.07180 0.00682 0.51226 0.0528 Uiso calc R 1.000
H H16A 0.05083 0.54316 -0.02433 0.0513 Uiso calc R 1.000
H H16B 0.15679 0.57518 0.04106 0.0513 Uiso calc R 1.000
H H16C 0.08706 0.54561 0.23220 0.0513 Uiso calc R 1.000
H H22 0.25301 0.10614 -0.04335 0.0290 Uiso calc R 1.000
H H23 0.14636 0.03963 0.14173 0.0311 Uiso calc R 1.000
H H25 0.11384 0.15536 0.65267 0.0311 Uiso calc R 1.000
H H26 0.22149 0.22201 0.46970 0.0276 Uiso calc R 1.000
H H31A 0.52472 0.22461 0.42168 0.0428 Uiso calc R 1.000
H H31B 0.42247 0.18747 0.47486 0.0428 Uiso calc R 1.000
H H31C 0.41538 0.25733 0.43496 0.0428 Uiso calc R 1.000
H H32A 0.55189 0.14846 0.11519 0.0441 Uiso calc R 1.000
H H32B 0.47353 0.14536 -0.09201 0.0441 Uiso calc R 1.000
H H32C 0.44060 0.11891 0.14654 0.0441 Uiso calc R 1.000
H H62 0.31622 0.39132 0.31523 0.0337 Uiso calc R 1.000
H H63 0.22739 0.48002 0.36202 0.0361 Uiso calc R 1.000
H H65 0.12808 0.47069 -0.27848 0.0342 Uiso calc R 1.000
H H66 0.21659 0.38193 -0.32591 0.0330 Uiso calc R 1.000

loop_
_atom_type_symbol
_atom_type_description
_atom_type_scat_dispersion_real
_atom_type_scat_dispersion_imag
_atom_type_scat_source
O O 0.0492 0.0322 'International Tables Vol C Tables 4.2.6.8 and 6.1.1.4'
N N 0.0311 0.0180 'International Tables Vol C Tables 4.2.6.8 and 6.1.1.4'
H H 0.0000 0.0000 'International Tables Vol C Tables 4.2.6.8 and 6.1.1.4'
C C 0.0181 0.0091 'International Tables Vol C Tables 4.2.6.8 and 6.1.1.4'

loop_
_geom_angle_atom_site_label_1
_geom_angle_atom_site_label_2
_geom_angle_atom_site_label_3
_geom_angle_site_symmetry_1
_geom_angle_site_symmetry_2
_geom_angle_site_symmetry_3
_geom_angle
_geom_angle_publ_flag
C2 N1 C6 . . . 112.50(15) no
C6 N1 H1 . . . 105.4(18) no
C2 N1 H1 . . . 109.3(16) no
N1 C2 C21 . . . 109.20(14) no
N1 C2 C3 . . . 110.21(14) no
C3 C2 C21 . . . 113.59(14) no
C2 C3 C31 . . . 111.83(14) no
C2 C3 C4 . . . 106.69(14) no
C4 C3 C32 . . . 109.43(15) no
C31 C3 C32 . . . 109.98(16) no
C4 C3 C31 . . . 107.98(16) no
C2 C3 C32 . . . 110.81(15) no
O4 C4 C5 . . . 121.41(18) no
O4 C4 C3 . . . 122.29(16) no
C3 C4 C5 . . . 116.30(16) no
C4 C5 C6 . . . 110.43(15) no
N1 C6 C5 . . . 107.73(15) no
C5 C6 C61 . . . 112.97(15) no
N1 C6 C61 . . . 109.54(15) no
C2 C21 C26 . . . 121.04(16) no
C2 C21 C22 . . . 121.03(17) no
C22 C21 C26 . . . 117.92(17) no
C21 C22 C23 . . . 121.2(2) no
C22 C23 C24 . . . 121.15(18) no
C23 C24 C25 . . . 117.72(18) no
C12 C24 C25 . . . 120.7(2) no
C12 C24 C23 . . . 121.55(17) no
C24 C25 C26 . . . 121.5(2) no
C21 C26 C25 . . . 120.57(18) no
C62 C61 C66 . . . 118.34(18) no
C6 C61 C62 . . . 120.85(16) no
C6 C61 C66 . . . 120.71(17) no
C61 C62 C63 . . . 120.9(2) no
C62 C63 C64 . . . 120.8(2) no
C16 C64 C65 . . . 121.2(2) no
C16 C64 C63 . . . 120.7(2) no
C63 C64 C65 . . . 118.12(18) no
C64 C65 C66 . . . 121.3(2) no
C61 C66 C65 . . . 120.6(2) no
N1 C2 H2 . . . 108.00 no
C3 C2 H2 . . . 108.00 no
C21 C2 H2 . . . 108.00 no
C4 C5 H5A . . . 110.00 no
C4 C5 H5B . . . 110.00 no
C6 C5 H5A . . . 110.00 no
C6 C5 H5B . . . 110.00 no
H5A C5 H5B . . . 108.00 no
N1 C6 H6 . . . 109.00 no
C5 C6 H6 . . . 109.00 no
C61 C6 H6 . . . 109.00 no
C24 C12 H12A . . . 109.00 no
C24 C12 H12B . . . 109.00 no
C24 C12 H12C . . . 109.00 no
H12A C12 H12B . . . 109.00 no
H12A C12 H12C . . . 109.00 no
H12B C12 H12C . . . 109.00 no
C64 C16 H16A . . . 109.00 no
C64 C16 H16B . . . 109.00 no
C64 C16 H16C . . . 109.00 no
H16A C16 H16B . . . 109.00 no
H16A C16 H16C . . . 109.00 no
H16B C16 H16C . . . 109.00 no
C21 C22 H22 . . . 119.00 no
C23 C22 H22 . . . 119.00 no
C22 C23 H23 . . . 119.00 no
C24 C23 H23 . . . 119.00 no
C24 C25 H25 . . . 119.00 no
C26 C25 H25 . . . 119.00 no
C21 C26 H26 . . . 120.00 no
C25 C26 H26 . . . 120.00 no
C3 C31 H31A . . . 109.00 no
C3 C31 H31B . . . 109.00 no
C3 C31 H31C . . . 109.00 no
H31A C31 H31B . . . 109.00 no
H31A C31 H31C . . . 109.00 no
H31B C31 H31C . . . 109.00 no
C3 C32 H32A . . . 109.00 no
C3 C32 H32B . . . 109.00 no
C3 C32 H32C . . . 109.00 no
H32A C32 H32B . . . 109.00 no
H32A C32 H32C . . . 109.00 no
H32B C32 H32C . . . 109.00 no
C61 C62 H62 . . . 120.00 no
C63 C62 H62 . . . 120.00 no
C62 C63 H63 . . . 120.00 no
C64 C63 H63 . . . 120.00 no
C64 C65 H65 . . . 119.00 no
C66 C65 H65 . . . 119.00 no
C61 C66 H66 . . . 120.00 no
C65 C66 H66 . . . 120.00 no

loop_
_geom_bond_atom_site_label_1
_geom_bond_atom_site_label_2
_geom_bond_site_symmetry_1
_geom_bond_site_symmetry_2
_geom_bond_distance
_geom_bond_publ_flag
O4 C4 . . 1.212(2) no
N1 C2 . . 1.463(2) no
N1 C6 . . 1.463(2) no
N1 H1 . . 0.85(3) no
C2 C21 . . 1.518(2) no
C2 C3 . . 1.568(2) no
C3 C4 . . 1.533(3) no
C3 C31 . . 1.539(3) no
C3 C32 . . 1.525(3) no
C4 C5 . . 1.509(3) no
C5 C6 . . 1.541(3) no
C6 C61 . . 1.511(3) no
C12 C24 . . 1.515(3) no
C16 C64 . . 1.511(3) no
C21 C22 . . 1.393(3) no
C21 C26 . . 1.399(3) no
C22 C23 . . 1.388(3) no
C23 C24 . . 1.392(3) no
C24 C25 . . 1.393(3) no
C25 C26 . . 1.390(3) no
C61 C66 . . 1.388(3) no
C61 C62 . . 1.390(3) no
C62 C63 . . 1.391(3) no
C63 C64 . . 1.393(3) no
C64 C65 . . 1.384(3) no
C65 C66 . . 1.393(3) no
C2 H2 . . 1.0000 no
C5 H5A . . 0.9900 no
C5 H5B . . 0.9900 no
C6 H6 . . 1.0000 no
C12 H12A . . 0.9800 no
C12 H12B . . 0.9800 no
C12 H12C . . 0.9800 no
C16 H16A . . 0.9800 no
C16 H16B . . 0.9800 no
C16 H16C . . 0.9800 no
C22 H22 . . 0.9500 no
C23 H23 . . 0.9500 no
C25 H25 . . 0.9500 no
C26 H26 . . 0.9500 no
C31 H31A . . 0.9800 no
C31 H31B . . 0.9800 no
C31 H31C . . 0.9800 no
C32 H32A . . 0.9800 no
C32 H32B . . 0.9800 no
C32 H32C . . 0.9800 no
C62 H62 . . 0.9500 no
C63 H63 . . 0.9500 no
C65 H65 . . 0.9500 no
C66 H66 . . 0.9500 no

loop_
_geom_contact_atom_site_label_1
_geom_contact_atom_site_label_2
_geom_contact_distance
_geom_contact_site_symmetry_1
_geom_contact_site_symmetry_2
_geom_contact_publ_flag
O4 C21 3.419(2) . 4_555 no
O4 N1 3.057(2) . 4_555 no
O4 H32B 2.6700 . . no
O4 H32A 2.6400 . . no
O4 H1 2.26(3) . 4_555 no
O4 H25 2.6700 . 4_554 no
N1 O4 3.057(2) . 4_455 no
N1 H31C 2.6500 . . no
N1 H62 2.9500 . . no
N1 H26 2.5700 . . no
C21 O4 3.419(2) . 4_455 no
C22 C32 3.384(3) . . no
C26 C31 3.269(3) . . no
C31 C26 3.269(3) . . no
C32 C22 3.384(3) . . no
C4 H1 3.05(3) . 4_555 no
C5 H62 2.8900 . . no
C5 H31C 2.8600 . . no
C21 H32C 2.7600 . . no
C21 H31B 2.8300 . . no
C22 H32C 2.8100 . . no
C23 H16B 3.0800 . 3_545 no
C24 H5B 3.0700 . 4_455 no
C24 H16B 3.0200 . 3_545 no
C25 H16B 3.0500 . 3_545 no
C26 H1 2.83(3) . . no
C26 H31B 2.8300 . . no
C31 H5B 2.9000 . . no
C31 H26 3.0100 . . no
C61 H32A 3.0600 . 4_455 no
C62 H5B 2.7800 . . no
C62 H66 3.0300 . 1_556 no
C65 H63 3.0300 . 1_554 no
C66 H32A 3.0300 . 4_455 no
H1 C26 2.83(3) . . no
H1 O4 2.26(3) . 4_455 no
H1 C4 3.05(3) . 4_455 no
H2 H6 2.3200 . . no
H2 H22 2.4100 . . no
H2 H32B 2.5000 . . no
H5A H25 2.3400 . 4_554 no
H5B C31 2.9000 . . no
H5B C62 2.7800 . . no
H5B H31C 2.4000 . . no
H5B H62 2.3200 . . no
H5B C24 3.0700 . 4_555 no
H6 H2 2.3200 . . no
H6 H66 2.3400 . . no
H12B H25 2.4200 . . no
H12C H23 2.5200 . . no
H16A H65 2.4500 . . no
H16B C23 3.0800 . 3_554 no
H16B C24 3.0200 . 3_554 no
H16B C25 3.0500 . 3_554 no
H16C H63 2.4700 . . no
H22 H2 2.4100 . . no
H23 H12C 2.5200 . . no
H25 H12B 2.4200 . . no
H25 O4 2.6700 . 4_456 no
H25 H5A 2.3400 . 4_456 no
H26 N1 2.5700 . . no
H26 C31 3.0100 . . no
H31A H32A 2.5400 . . no
H31B C21 2.8300 . . no
H31B C26 2.8300 . . no
H31B H32C 2.5100 . . no
H31C N1 2.6500 . . no
H31C C5 2.8600 . . no
H31C H5B 2.4000 . . no
H32A O4 2.6400 . . no
H32A H31A 2.5400 . . no
H32A C61 3.0600 . 4_555 no
H32A C66 3.0300 . 4_555 no
H32B O4 2.6700 . . no
H32B H2 2.5000 . . no
H32C C21 2.7600 . . no
H32C C22 2.8100 . . no
H32C H31B 2.5100 . . no
H62 N1 2.9500 . . no
H62 C5 2.8900 . . no
H62 H5B 2.3200 . . no
H62 H66 2.5100 . 1_556 no
H63 C65 3.0300 . 1_556 no
H63 H16C 2.4700 . . no
H63 H65 2.5100 . 1_556 no
H65 H16A 2.4500 . . no
H65 H63 2.5100 . 1_554 no
H66 C62 3.0300 . 1_554 no
H66 H6 2.3400 . . no
H66 H62 2.5100 . 1_554 no

loop_
_geom_hbond_atom_site_label_D
_geom_hbond_atom_site_label_H
_geom_hbond_atom_site_label_A
_geom_hbond_site_symmetry_A
_geom_hbond_distance_DH
_geom_hbond_distance_HA
_geom_hbond_distance_DA
_geom_hbond_angle_DHA
_geom_hbond_publ_flag
N1 H1 O4 4_455 0.85(3) 2.26(3) 3.057(2) 157(2) yes
C16 H16B Cg1 3_554 0.98 2.80 3.704(2) 154 yes
C32 H32A Cg2 4_555 0.98 2.90 3.659(2) 135 yes

loop_
_geom_torsion_atom_site_label_1
_geom_torsion_atom_site_label_2
_geom_torsion_atom_site_label_3
_geom_torsion_atom_site_label_4
_geom_torsion_site_symmetry_1
_geom_torsion_site_symmetry_2
_geom_torsion_site_symmetry_3
_geom_torsion_site_symmetry_4
_geom_torsion
_geom_torsion_publ_flag
C6 N1 C2 C3 . . . . 65.65(19) no
C6 N1 C2 C21 . . . . -168.91(14) no
C2 N1 C6 C5 . . . . -64.42(19) no
C2 N1 C6 C61 . . . . 172.34(14) no
N1 C2 C3 C4 . . . . -53.85(19) no
N1 C2 C3 C31 . . . . 64.01(19) no
N1 C2 C3 C32 . . . . -172.90(16) no
C21 C2 C3 C4 . . . . -176.75(15) no
C21 C2 C3 C31 . . . . -58.9(2) no
C21 C2 C3 C32 . . . . 64.2(2) no
N1 C2 C21 C22 . . . . 142.56(17) no
N1 C2 C21 C26 . . . . -36.3(2) no
C3 C2 C21 C22 . . . . -94.0(2) no
C3 C2 C21 C26 . . . . 87.2(2) no
C2 C3 C4 O4 . . . . -129.7(2) no
C2 C3 C4 C5 . . . . 49.4(2) no
C31 C3 C4 O4 . . . . 109.9(2) no
C31 C3 C4 C5 . . . . -71.0(2) no
C32 C3 C4 O4 . . . . -9.8(3) no
C32 C3 C4 C5 . . . . 169.34(18) no
O4 C4 C5 C6 . . . . 127.7(2) no
C3 C4 C5 C6 . . . . -51.4(2) no
C4 C5 C6 N1 . . . . 54.8(2) no
C4 C5 C6 C61 . . . . 175.93(17) no
N1 C6 C61 C62 . . . . 63.7(2) no
N1 C6 C61 C66 . . . . -112.47(19) no
C5 C6 C61 C62 . . . . -56.4(2) no
C5 C6 C61 C66 . . . . 127.44(19) no
C2 C21 C22 C23 . . . . -179.21(17) no
C26 C21 C22 C23 . . . . -0.3(3) no
C2 C21 C26 C25 . . . . 178.97(17) no
C22 C21 C26 C25 . . . . 0.1(3) no
C21 C22 C23 C24 . . . . 0.2(3) no
C22 C23 C24 C12 . . . . 179.41(19) no
C22 C23 C24 C25 . . . . 0.1(3) no
C12 C24 C25 C26 . . . . -179.65(19) no
C23 C24 C25 C26 . . . . -0.4(3) no
C24 C25 C26 C21 . . . . 0.3(3) no
C6 C61 C62 C63 . . . . -176.61(18) no
C66 C61 C62 C63 . . . . -0.3(3) no
C6 C61 C66 C65 . . . . 176.65(18) no
C62 C61 C66 C65 . . . . 0.4(3) no
C61 C62 C63 C64 . . . . 0.4(3) no
C62 C63 C64 C16 . . . . -179.47(19) no
C62 C63 C64 C65 . . . . -0.5(3) no
C16 C64 C65 C66 . . . . 179.51(19) no
C63 C64 C65 C66 . . . . 0.5(3) no
C64 C65 C66 C61 . . . . -0.5(3) no
